data_2107368
loop_
_publ_author_name
'Mereiter, K.'
'Preisinger, A.'
'Guth, H.'

_publ_section_title
;
 Hydrogen Bonds in Schlippe's Salt: Refinement of the Crystal Structures
 of Na3 Sb S4 (H2 O)9 by X-Ray Diffraction and Na3 Sb S4 (D2 O)9 by
 Neutron Diffractionat Room Temperature
;
_journal_name_full 'Acta Crystallographica B (24,1968-38,1982)'
_journal_page_first 19
_journal_page_last 25
_journal_volume 35
_journal_year 1979
_chemical_formula_sum 'D18 Na3 O9 S4 Sb'
_chemical_name_systematic 'Na3 Sb S4 (D2 O)9'
_space_group_IT_number 198
_symmetry_space_group_name_Hall 'P 2ac 2ab 3'
_symmetry_space_group_name_H-M 'P 21 3'
_cell_angle_alpha 90
_cell_angle_beta 90
_cell_angle_gamma 90
_cell_formula_units_Z 4
_cell_length_a 11.959
_cell_length_b 11.959
_cell_length_c 11.959
_cell_volume 1710.348
_citation_journal_id_ASTM ACBCAR
_cod_data_source_file Mereiter_ACBCAR_1979_1746.cif
_cod_data_source_block D18Na3O9S4Sb1
_cod_original_formula_sum 'D18 Na3 O9 S4 Sb1'
_cod_database_code 2107368

loop_
_symmetry_equiv_pos_as_xyz
x,y,z
-x+1/2,-y,z+1/2
x+1/2,-y+1/2,-z
-x,y+1/2,-z+1/2
z,x,y
-z+1/2,-x,y+1/2
z+1/2,-x+1/2,-y
-z,x+1/2,-y+1/2
y,z,x
y+1/2,-z+1/2,-x
-y,z+1/2,-x+1/2
-y+1/2,-z,x+1/2

loop_
_atom_site_label
_atom_site_type_symbol
_atom_site_fract_x
_atom_site_fract_y
_atom_site_fract_z
_atom_site_occupancy
_atom_site_U_iso_or_equiv
D6 D+1 0.06031 0.3069 0.37063 1 0.0
D3 D+1 0.25114 0.66185 0.02221 1 0.0
Na2 Na+1 0.45011 0.45011 0.45011 1 0.0
S2 S-2 0.14788 0.14816 0.92282 1 0.0
D4 D+1 0.16799 0.75864 0.03976 1 0.0
Na1 Na+1 0.29112 0.29112 0.29112 1 0.0
D5 D+1 0.05069 0.22681 0.27323 1 0.0
O1 O-2 -0.02686 0.36642 0.9261 1 0.0
Sb1 Sb+5 0.03712 0.03712 0.03712 1 0.0
D1 D+1 0.02163 0.30189 0.92121 1 0.0
O3 O-2 0.10074 0.25593 0.32853 1 0.0
D2 D+1 -0.07326 0.36684 0.86187 1 0.0
O2 O-2 0.18445 0.69541 0.99294 1 0.0
S1 S-2 0.92459 0.92459 0.92459 1 0.0
Na3 Na+1 0.60663 0.60663 0.60663 1 0.0
